data_7118919
loop_
_publ_author_name
'Tomakinian, Terry'
'Guillot, R\'egis'
'Kouklovsky, Cyrille'
'Vincent, Guillaume'

_publ_section_title
;
 Synthesis of benzofuro[3,2-b]indoline amines via deamination-interrupted
 Fischer indolization and their unexpected reactivity towards
 nucleophiles.
;
_journal_issue 31
_journal_name_full 'Chemical communications (Cambridge, England)'
_journal_page_first 5443
_journal_page_last 5446
_journal_paper_doi 10.1039/c6cc00365f
_journal_volume 52
_journal_year 2016
_chemical_formula_moiety 'C18 H16 B F2 N O'
_chemical_formula_sum 'C18 H16 B F2 N O'
_chemical_formula_weight 311.13
_space_group_crystal_system orthorhombic
_space_group_IT_number 61
_space_group_name_Hall '-P 2ac 2ab'
_space_group_name_H-M_alt 'P b c a'
_symmetry_cell_setting orthorhombic
_symmetry_Int_Tables_number 61
_symmetry_space_group_name_Hall '-P 2ac 2ab'
_symmetry_space_group_name_H-M 'P b c a'
_atom_sites_solution_hydrogens geom
_audit_creation_method SHELXL-2013
_audit_update_record
;
2015-12-04 deposited with the CCDC.
2016-03-15 downloaded from the CCDC.
;
_cell_angle_alpha 90
_cell_angle_beta 90
_cell_angle_gamma 90
_cell_formula_units_Z 8
_cell_length_a 13.5204(7)
_cell_length_b 12.9163(7)
_cell_length_c 17.2730(8)
_cell_measurement_reflns_used 9145
_cell_measurement_temperature 100(1)
_cell_measurement_theta_max 30.31
_cell_measurement_theta_min 2.48
_cell_volume 3016.4(3)
_computing_cell_refinement 'Bruker SAINT'
_computing_data_collection 'Bruker APEX2'
_computing_data_reduction 'Bruker SAINT'
_computing_structure_refinement 'SHELXL-2013 (Sheldrick, 2013)'
_computing_structure_solution 'SHELXS-97 (Sheldrick 2008)'
_diffrn_ambient_temperature 100(1)
_diffrn_measured_fraction_theta_full 0.998
_diffrn_measured_fraction_theta_max 0.996
_diffrn_measurement_device_type 'Bruker APEX-II CCD'
_diffrn_measurement_method '\f and \w scans'
_diffrn_radiation_probe x-ray
_diffrn_radiation_type MoK\a
_diffrn_radiation_wavelength 0.71073
_diffrn_reflns_av_R_equivalents 0.0890
_diffrn_reflns_av_unetI/netI 0.0197
_diffrn_reflns_Laue_measured_fraction_full 0.998
_diffrn_reflns_Laue_measured_fraction_max 0.996
_diffrn_reflns_limit_h_max 19
_diffrn_reflns_limit_h_min -19
_diffrn_reflns_limit_k_max 18
_diffrn_reflns_limit_k_min -18
_diffrn_reflns_limit_l_max 24
_diffrn_reflns_limit_l_min -24
_diffrn_reflns_number 192577
_diffrn_reflns_point_group_measured_fraction_full 0.998
_diffrn_reflns_point_group_measured_fraction_max 0.996
_diffrn_reflns_theta_full 25.000
_diffrn_reflns_theta_max 30.613
_diffrn_reflns_theta_min 2.479
_exptl_absorpt_coefficient_mu 0.100
_exptl_absorpt_correction_T_max 0.9951
_exptl_absorpt_correction_T_min 0.9781
_exptl_absorpt_correction_type multi-scan
_exptl_absorpt_process_details SADABS
_exptl_crystal_colour colorless
_exptl_crystal_density_diffrn 1.370
_exptl_crystal_description bloc
_exptl_crystal_F_000 1296
_exptl_crystal_size_max 0.130
_exptl_crystal_size_mid 0.120
_exptl_crystal_size_min 0.090
_refine_diff_density_max 1.143
_refine_diff_density_min -0.467
_refine_diff_density_rms 0.081
_refine_ls_extinction_method none
_refine_ls_goodness_of_fit_ref 1.027
_refine_ls_hydrogen_treatment constr
_refine_ls_matrix_type full
_refine_ls_number_parameters 209
_refine_ls_number_reflns 4636
_refine_ls_number_restraints 0
_refine_ls_restrained_S_all 1.027
_refine_ls_R_factor_all 0.0842
_refine_ls_R_factor_gt 0.0702
_refine_ls_shift/su_max 0.001
_refine_ls_shift/su_mean 0.000
_refine_ls_structure_factor_coef Fsqd
_refine_ls_weighting_details 'w=1/[\s^2^(Fo^2^)+(0.0885P)^2^+5.2044P] where P=(Fo^2^+2Fc^2^)/3'
_refine_ls_weighting_scheme calc
_refine_ls_wR_factor_gt 0.1805
_refine_ls_wR_factor_ref 0.1892
_reflns_Friedel_coverage 0.000
_reflns_number_gt 3853
_reflns_number_total 4636
_reflns_threshold_expression 'I > 2\s(I)'
_cod_data_source_file c6cc00365f2.cif
_cod_data_source_block 11a
_cod_depositor_comments 'Adding full bibliography for 7118917--7118919.cif.'
_cod_database_code 7118919
_shelx_space_group_comment
;
The symmetry employed for this shelxl refinement is uniquely defined
by the following loop, which should always be used as a source of
symmetry information in preference to the above space-group names.
They are only intended as comments.
;
_shelx_estimated_absorpt_t_min 0.987
_shelx_estimated_absorpt_t_max 0.991
_shelxl_version_number 2013-4

loop_
_space_group_symop_operation_xyz
'x, y, z'
'-x+1/2, -y, z+1/2'
'-x, y+1/2, -z+1/2'
'x+1/2, -y+1/2, -z'
'-x, -y, -z'
'x-1/2, y, -z-1/2'
'x, -y-1/2, z-1/2'
'-x-1/2, y-1/2, z'

loop_
_atom_site_label
_atom_site_type_symbol
_atom_site_fract_x
_atom_site_fract_y
_atom_site_fract_z
_atom_site_U_iso_or_equiv
_atom_site_adp_type
_atom_site_occupancy
_atom_site_site_symmetry_order
_atom_site_calc_flag
_atom_site_refinement_flags_posn
_atom_site_refinement_flags_adp
C1 C 0.18059(14) 1.19189(14) 0.15141(11) 0.0176(3) Uani 1 1 d . .
C2 C 0.11544(14) 1.12036(14) 0.12124(11) 0.0172(3) Uani 1 1 d . .
C3 C 0.07222(14) 1.13103(15) 0.04963(12) 0.0198(4) Uani 1 1 d . .
H3 H 0.0285 1.0815 0.0307 0.024 Uiso 1 1 calc R U
C4 C 0.09598(16) 1.21796(16) 0.00660(11) 0.0222(4) Uani 1 1 d . .
H4 H 0.0681 1.2275 -0.0421 0.027 Uiso 1 1 calc R U
C5 C 0.16281(16) 1.29258(16) 0.03663(12) 0.0249(4) Uani 1 1 d . .
H5 H 0.1783 1.3511 0.0077 0.030 Uiso 1 1 calc R U
C6 C 0.20546(14) 1.27830(14) 0.10969(11) 0.0190(4) Uani 1 1 d . .
H6 H 0.2498 1.3265 0.1295 0.023 Uiso 1 1 calc R U
C7 C 0.15134(14) 0.98470(14) 0.30129(11) 0.0164(3) Uani 1 1 d . .
C8 C 0.08344(13) 0.90113(14) 0.29788(11) 0.0163(3) Uani 1 1 d . .
C9 C 0.07329(16) 0.83497(16) 0.36041(12) 0.0233(4) Uani 1 1 d . .
H9 H 0.0276 0.7812 0.3581 0.028 Uiso 1 1 calc R U
C10 C 0.12929(16) 0.84755(16) 0.42535(12) 0.0245(4) Uani 1 1 d . .
H10 H 0.1214 0.8025 0.4669 0.029 Uiso 1 1 calc R U
C11 C 0.19792(15) 0.92701(16) 0.42999(11) 0.0216(4) Uani 1 1 d . .
H11 H 0.2364 0.9337 0.4743 0.026 Uiso 1 1 calc R U
C12 C 0.21005(14) 0.99569(15) 0.37052(11) 0.0185(4) Uani 1 1 d . .
H12 H 0.2558 1.0491 0.3747 0.022 Uiso 1 1 calc R U
C13 C 0.15650(13) 1.05564(13) 0.23794(10) 0.0150(3) Uani 1 1 d . .
C14 C 0.21350(13) 1.15686(14) 0.23113(11) 0.0157(3) Uani 1 1 d . .
C15 C 0.17943(14) 1.23384(14) 0.29442(11) 0.0185(4) Uani 1 1 d . .
H15A H 0.2077 1.3007 0.2845 0.028 Uiso 1 1 calc R U
H15B H 0.2009 1.2096 0.3442 0.028 Uiso 1 1 calc R U
H15C H 0.1086 1.2389 0.2938 0.028 Uiso 1 1 calc R U
C16 C 0.32777(13) 1.14195(14) 0.23489(11) 0.0173(3) Uani 1 1 d . .
H16A H 0.3595 1.2072 0.2223 0.021 Uiso 1 1 calc R U
H16B H 0.3461 1.1242 0.2875 0.021 Uiso 1 1 calc R U
C17 C 0.36633(14) 1.06015(15) 0.18153(12) 0.0197(4) Uani 1 1 d . .
H17 H 0.3506 0.9915 0.1922 0.024 Uiso 1 1 calc R U
C18 C 0.42133(16) 1.07978(19) 0.12018(13) 0.0276(4) Uani 1 1 d . .
H18A H 0.4382 1.1477 0.1081 0.033 Uiso 1 1 calc R U
H18B H 0.4432 1.0257 0.0890 0.033 Uiso 1 1 calc R U
B1 B 0.03392(16) 0.94263(17) 0.16279(13) 0.0193(4) Uani 1 1 d . .
N1 N 0.10246(11) 1.03844(12) 0.17635(9) 0.0158(3) Uani 1 1 d . .
O1 O 0.02729(11) 0.88541(11) 0.23520(9) 0.0237(3) Uani 1 1 d . .
F1 F 0.07664(9) 0.88179(9) 0.10584(7) 0.0235(3) Uani 1 1 d . .
F2 F -0.05803(9) 0.97450(10) 0.14059(8) 0.0253(3) Uani 1 1 d . .

loop_
_atom_site_aniso_label
_atom_site_aniso_U_11
_atom_site_aniso_U_22
_atom_site_aniso_U_33
_atom_site_aniso_U_23
_atom_site_aniso_U_13
_atom_site_aniso_U_12
C1 0.0170(8) 0.0157(8) 0.0201(8) 0.0007(6) 0.0016(7) 0.0035(6)
C2 0.0172(8) 0.0160(8) 0.0186(8) -0.0020(6) -0.0004(7) 0.0032(6)
C3 0.0186(8) 0.0188(8) 0.0220(9) -0.0013(7) 0.0001(7) 0.0027(7)
C4 0.0284(10) 0.0249(9) 0.0134(8) 0.0007(7) -0.0002(7) 0.0082(8)
C5 0.0290(10) 0.0217(9) 0.0239(9) 0.0065(7) 0.0065(8) 0.0058(8)
C6 0.0176(8) 0.0168(8) 0.0225(9) -0.0015(7) 0.0002(7) -0.0017(6)
C7 0.0162(8) 0.0139(7) 0.0192(8) 0.0009(6) 0.0045(6) 0.0039(6)
C8 0.0122(7) 0.0162(8) 0.0205(8) -0.0029(6) 0.0011(6) 0.0018(6)
C9 0.0237(9) 0.0190(9) 0.0270(10) 0.0039(7) 0.0083(8) 0.0021(7)
C10 0.0263(10) 0.0223(9) 0.0248(9) 0.0030(7) 0.0078(8) 0.0051(8)
C11 0.0228(9) 0.0250(9) 0.0169(8) 0.0029(7) 0.0014(7) 0.0083(7)
C12 0.0163(8) 0.0166(8) 0.0226(9) 0.0001(7) 0.0021(7) 0.0029(6)
C13 0.0126(7) 0.0141(7) 0.0183(8) -0.0015(6) -0.0005(6) 0.0008(6)
C14 0.0134(7) 0.0140(7) 0.0196(8) -0.0032(6) -0.0017(6) -0.0015(6)
C15 0.0170(8) 0.0151(8) 0.0235(9) -0.0076(7) -0.0009(7) 0.0009(6)
C16 0.0110(7) 0.0161(8) 0.0249(9) -0.0043(7) -0.0013(7) -0.0020(6)
C17 0.0132(8) 0.0173(8) 0.0285(9) -0.0041(7) -0.0012(7) 0.0022(6)
C18 0.0233(10) 0.0335(11) 0.0260(10) -0.0003(9) 0.0003(8) 0.0093(8)
B1 0.0138(9) 0.0193(9) 0.0249(10) -0.0080(8) -0.0017(7) -0.0022(7)
N1 0.0121(6) 0.0123(6) 0.0229(7) -0.0053(6) 0.0000(6) 0.0005(5)
O1 0.0233(7) 0.0212(7) 0.0265(7) 0.0005(6) -0.0043(6) -0.0076(5)
F1 0.0236(6) 0.0188(5) 0.0282(6) -0.0112(5) 0.0016(5) -0.0007(4)
F2 0.0127(5) 0.0268(6) 0.0366(7) -0.0062(5) -0.0050(5) -0.0022(4)

loop_
_atom_type_symbol
_atom_type_description
_atom_type_scat_dispersion_real
_atom_type_scat_dispersion_imag
_atom_type_scat_source
C C 0.0033 0.0016 'International Tables Vol C Tables 4.2.6.8 and 6.1.1.4'
H H 0.0000 0.0000 'International Tables Vol C Tables 4.2.6.8 and 6.1.1.4'
B B 0.0013 0.0007 'International Tables Vol C Tables 4.2.6.8 and 6.1.1.4'
N N 0.0061 0.0033 'International Tables Vol C Tables 4.2.6.8 and 6.1.1.4'
O O 0.0106 0.0060 'International Tables Vol C Tables 4.2.6.8 and 6.1.1.4'
F F 0.0171 0.0103 'International Tables Vol C Tables 4.2.6.8 and 6.1.1.4'

loop_
_geom_angle_atom_site_label_1
_geom_angle_atom_site_label_2
_geom_angle_atom_site_label_3
_geom_angle
C6 C1 C2 120.25(18)
C6 C1 C14 130.43(18)
C2 C1 C14 109.31(16)
C3 C2 C1 122.98(18)
C3 C2 N1 128.25(17)
C1 C2 N1 108.77(16)
C2 C3 C4 117.75(19)
C3 C4 C5 120.16(18)
C6 C5 C4 120.16(18)
C1 C6 C5 118.70(18)
C8 C7 C13 119.20(17)
C8 C7 C12 117.75(16)
C13 C7 C12 123.02(17)
O1 C8 C9 118.78(17)
O1 C8 C7 121.10(17)
C9 C8 C7 120.11(18)
C10 C9 C8 120.9(2)
C9 C10 C11 120.52(19)
C12 C11 C10 121.15(19)
C11 C12 C7 119.54(18)
N1 C13 C7 119.09(16)
N1 C13 C14 111.43(16)
C7 C13 C14 129.39(16)
C1 C14 C13 100.25(14)
C1 C14 C15 111.25(15)
C13 C14 C15 110.27(15)
C1 C14 C16 111.45(16)
C13 C14 C16 113.11(15)
C15 C14 C16 110.18(15)
C17 C16 C14 114.03(15)
C18 C17 C16 123.75(19)
F2 B1 F1 110.58(17)
F2 B1 O1 109.79(17)
F1 B1 O1 110.35(17)
F2 B1 N1 110.08(16)
F1 B1 N1 107.95(16)
O1 B1 N1 108.04(16)
C13 N1 C2 110.23(15)
C13 N1 B1 125.91(17)
C2 N1 B1 123.85(16)
C8 O1 B1 125.69(15)

loop_
_geom_bond_atom_site_label_1
_geom_bond_atom_site_label_2
_geom_bond_distance
C1 C6 1.370(3)
C1 C2 1.379(3)
C1 C14 1.516(3)
C2 C3 1.375(3)
C2 N1 1.434(2)
C3 C4 1.384(3)
C4 C5 1.419(3)
C5 C6 1.400(3)
C7 C8 1.418(3)
C7 C13 1.429(2)
C7 C12 1.442(3)
C8 O1 1.338(2)
C8 C9 1.384(3)
C9 C10 1.363(3)
C10 C11 1.386(3)
C11 C12 1.367(3)
C13 N1 1.310(2)
C13 C14 1.522(2)
C14 C15 1.548(2)
C14 C16 1.558(3)
C16 C17 1.496(3)
C17 C18 1.319(3)
B1 F2 1.364(2)
B1 F1 1.385(2)
B1 O1 1.456(3)
B1 N1 1.564(3)
